data_7714361
loop_
_publ_author_name
'Kolos, Andrey'
'Nelyubina, Yulia V.'
'Podyacheva, Evgeniya'
'Perekalin, Dmitry S.'

_publ_section_title
;
 Rhodium complexes with planar-chiral cyclopentadienyl ligands: synthesis
 from tert-butylacetylene and catalytic performance in C-H activation of
 arylhydroxamates
;
_journal_name_full 'Dalton Transactions'
_journal_paper_doi 10.1039/D3DT03279E
_journal_year 2023
_chemical_absolute_configuration rmad
_chemical_formula_moiety 'C38 H66 Cl4 O2 Rh2'
_chemical_formula_sum 'C38 H66 Cl4 O2 Rh2'
_chemical_formula_weight 902.52
_space_group_crystal_system orthorhombic
_space_group_IT_number 29
_space_group_name_Hall 'P 2c -2ac'
_space_group_name_H-M_alt 'P c a 21'
_atom_sites_solution_hydrogens geom
_atom_sites_solution_primary dual
_audit_creation_date 2023-08-14
_audit_creation_method
;
Olex2 1.3
(compiled 2020.11.12 svn.r5f609507 for OlexSys, GUI svn.r6408)
;
_audit_update_record
;
2023-08-14 deposited with the CCDC.	2023-10-31 downloaded from the CCDC.
;
_cell_angle_alpha 90
_cell_angle_beta 90
_cell_angle_gamma 90
_cell_formula_units_Z 8
_cell_length_a 25.3786(10)
_cell_length_b 14.1588(6)
_cell_length_c 23.2064(9)
_cell_measurement_reflns_used 9960
_cell_measurement_temperature 120
_cell_measurement_theta_max 30.52
_cell_measurement_theta_min 2.15
_cell_volume 8338.8(6)
_computing_molecular_graphics 'Olex2 1.3 (Dolomanov et al., 2009)'
_computing_publication_material 'Olex2 1.3 (Dolomanov et al., 2009)'
_computing_structure_refinement 'XL  (Sheldrick, 2008)'
_computing_structure_solution 'SHELXT 2014/4 (Sheldrick, 2014)'
_diffrn_ambient_temperature 120
_diffrn_measured_fraction_theta_full 0.999
_diffrn_measured_fraction_theta_max 0.999
_diffrn_measurement_device_type 'Bruker APEXII DUO CCDC'
_diffrn_measurement_method '\f and \w scans'
_diffrn_radiation_monochromator graphite
_diffrn_radiation_type MoK\a
_diffrn_radiation_wavelength 0.71073
_diffrn_reflns_av_R_equivalents 0.1140
_diffrn_reflns_av_unetI/netI 0.1166
_diffrn_reflns_Laue_measured_fraction_full 0.999
_diffrn_reflns_Laue_measured_fraction_max 0.999
_diffrn_reflns_limit_h_max 32
_diffrn_reflns_limit_h_min -25
_diffrn_reflns_limit_k_max 18
_diffrn_reflns_limit_k_min -18
_diffrn_reflns_limit_l_max 29
_diffrn_reflns_limit_l_min -29
_diffrn_reflns_number 67086
_diffrn_reflns_point_group_measured_fraction_full 1.000
_diffrn_reflns_point_group_measured_fraction_max 1.000
_diffrn_reflns_theta_full 25.242
_diffrn_reflns_theta_max 26.999
_diffrn_reflns_theta_min 1.829
_diffrn_source_current 1.4
_diffrn_source_power 0.07
_diffrn_source_voltage 50.0
_diffrn_standards_number 0
_exptl_absorpt_coefficient_mu 1.078
_exptl_absorpt_correction_T_max 0.4330
_exptl_absorpt_correction_T_min 0.3453
_exptl_absorpt_correction_type multi-scan
_exptl_absorpt_process_details
;
SADABS-2016/2 (Bruker,2016/2) was used for absorption correction.
wR2(int) was 0.1465 before and 0.0617 after correction.
The Ratio of minimum to maximum transmission is 0.7975.
The \l/2 correction factor is Not present.
;
_exptl_crystal_colour red
_exptl_crystal_colour_primary red
_exptl_crystal_density_diffrn 1.438
_exptl_crystal_description needle
_exptl_crystal_F_000 3744
_exptl_crystal_size_max 0.35
_exptl_crystal_size_mid 0.01
_exptl_crystal_size_min 0.01
_refine_diff_density_max 1.107
_refine_diff_density_min -1.967
_refine_diff_density_rms 0.140
_refine_ls_abs_structure_details
;
 Refined as an inversion twin.
;
_refine_ls_abs_structure_Flack 0.46(4)
_refine_ls_extinction_method none
_refine_ls_goodness_of_fit_ref 1.033
_refine_ls_hydrogen_treatment constr
_refine_ls_matrix_type full
_refine_ls_number_parameters 870
_refine_ls_number_reflns 18157
_refine_ls_number_restraints 13
_refine_ls_restrained_S_all 1.033
_refine_ls_R_factor_all 0.0840
_refine_ls_R_factor_gt 0.0616
_refine_ls_shift/su_max 0.001
_refine_ls_shift/su_mean 0.000
_refine_ls_structure_factor_coef Fsqd
_refine_ls_weighting_details 'w=1/[\s^2^(Fo^2^)+(0.0228P)^2^+9.5623P] where P=(Fo^2^+2Fc^2^)/3'
_refine_ls_weighting_scheme calc
_refine_ls_wR_factor_gt 0.0947
_refine_ls_wR_factor_ref 0.1026
_reflns_Friedel_coverage 0.950
_reflns_Friedel_fraction_full 1.000
_reflns_Friedel_fraction_max 1.000
_reflns_number_gt 14558
_reflns_number_total 18157
_reflns_threshold_expression 'I > 2\s(I)'
_cod_data_source_file d3dt03279e2.cif
_cod_data_source_block Cp3tBu3OMeRhCl2
_cod_database_code 7714361
_shelxl_version_number 2014/6
_shelx_space_group_comment
;
The symmetry employed for this shelxl refinement is uniquely defined
by the following loop, which should always be used as a source of
symmetry information in preference to the above space-group names.
They are only intended as comments.
;
_shelx_estimated_absorpt_t_max 0.989
_shelx_estimated_absorpt_t_min 0.704
_olex2_refinement_description
;
1. Twinned data refinement
 Scales: 0.54(4)
 0.46(4)
2. Fixed Uiso
 At 1.2 times of:
  All C(H) groups
 At 1.5 times of:
  All C(H,H,H) groups
3. Uiso/Uaniso restraints and constraints
Uanis(C3) \\sim Ueq: with sigma of 0.005 and sigma for terminal atoms of 0.01
Uanis(C2) \\sim Ueq: with sigma of 0.005 and sigma for terminal atoms of 0.01
4.a Ternary CH refined with riding coordinates:
 C02G(H02G), C6A(H6A), C25(H25), C6(H6)
4.b Aromatic/amide H refined with riding coordinates:
 C2A(H2A), C4A(H4A), C21A(H21A), C23A(H23A), C23(H23), C21(H21), C2(H2), C4(H4)
4.c Idealised Me refined as rotating group:
 C7A(H7AA,H7AB,H7AC), C9A(H9AA,H9AB,H9AC), C10A(H10D,H10E,H10F), C11A(H11D,
 H11E,H11F), C13A(H13D,H13E,H13F), C14A(H14D,H14E,H14F), C15A(H15D,H15E,H15F),
 C17A(H17D,H17E,H17F), C18A(H18D,H18E,H18F), C19A(H19D,H19E,H19F), C25A(H25A,
 H25B,H25C), C27A(H27D,H27E,H27F), C28A(H28D,H28E,H28F), C29A(H29D,H29E,H29F),
 C31A(H31D,H31E,H31F), C32A(H32D,H32E,H32F), C33A(H33D,H33E,H33F), C35A(H35A,
 H35B,H35C), C36A(H36A,H36B,H36C), C37A(H37A,H37B,H37C), C17(H17A,H17B,H17C),
 C27(H27A,H27B,H27C), C15(H15A,H15B,H15C), C31(H31A,H31B,H31C), C19(H19A,H19B,
 H19C), C14(H14A,H14B,H14C), C00X(H00A,H00B,H00C), C29(H29A,H29B,H29C),
 C00Y(H00D,H00E,H00F), C11(H11A,H11B,H11C), C13(H13A,H13B,H13C), C01K(H01A,H01B,
 H01C), C18(H18A,H18B,H18C), C26(H26A,H26B,H26C), C7(H7A,H7B,H7C), C28(H28A,
 H28B,H28C), C9(H9A,H9B,H9C), C32(H32A,H32B,H32C), C10(H10A,H10B,H10C),
 C33(H33A,H33B,H33C)
;
_olex2_submission_special_instructions 'No special instructions were received'

loop_
_space_group_symop_operation_xyz
'x, y, z'
'-x, -y, z+1/2'
'x+1/2, -y, z'
'-x+1/2, y, z+1/2'

loop_
_atom_site_label
_atom_site_type_symbol
_atom_site_fract_x
_atom_site_fract_y
_atom_site_fract_z
_atom_site_U_iso_or_equiv
_atom_site_adp_type
_atom_site_occupancy
_atom_site_site_symmetry_order
_atom_site_calc_flag
_atom_site_refinement_flags_posn
_atom_site_refinement_flags_adp
_atom_site_refinement_flags_occupancy
_atom_site_disorder_assembly
_atom_site_disorder_group
Rh1 Rh -0.57202(3) -0.55558(5) -0.34528(3) 0.01118(16) Uani 1 1 d . . . . .
Rh1A Rh -0.60812(3) -0.98538(5) -0.54073(3) 0.01033(16) Uani 1 1 d . . . . .
Rh2A Rh -0.68284(3) -0.87387(5) -0.65737(3) 0.01108(16) Uani 1 1 d . . . . .
Cl1A Cl -0.63886(10) -1.12165(18) -0.59295(10) 0.0169(5) Uani 1 1 d . . . . .
Cl2A Cl -0.59127(9) -0.90310(18) -0.63215(10) 0.0141(5) Uani 1 1 d . . . . .
Cl3A Cl -0.69341(9) -0.91080(18) -0.55501(9) 0.0141(5) Uani 1 1 d . . . . .
Cl4A Cl -0.67418(11) -0.71289(18) -0.63323(11) 0.0213(6) Uani 1 1 d . . . . .
O1A O -0.4709(3) -1.0837(5) -0.5781(3) 0.0210(17) Uani 1 1 d . . . . .
O2A O -0.5964(3) -0.9875(5) -0.7827(3) 0.0175(16) Uani 1 1 d . . . . .
C1A C -0.5363(4) -1.0344(7) -0.5029(4) 0.013(2) Uani 1 1 d . . . . .
C2A C -0.5815(3) -1.0722(7) -0.4736(4) 0.010(2) Uani 1 1 d . . . . .
H2A H -0.5899 -1.1375 -0.4713 0.013 Uiso 1 1 calc R U . . .
C02G C -0.6357(4) -1.0342(7) -0.7489(4) 0.014(2) Uani 1 1 d . . . . .
H02G H -0.6184 -1.0577 -0.7129 0.017 Uiso 1 1 calc R U . . .
C3A C -0.6115(4) -0.9993(7) -0.4490(4) 0.011(2) Uani 1 1 d . . . . .
C4A C -0.5861(4) -0.9130(7) -0.4643(4) 0.014(2) Uani 1 1 d . . . . .
H4A H -0.5987 -0.8517 -0.4548 0.016 Uiso 1 1 calc R U . . .
C5A C -0.5389(4) -0.9323(7) -0.4961(4) 0.012(2) Uani 1 1 d . . . . .
C6A C -0.4976(4) -1.1080(7) -0.5270(4) 0.015(2) Uani 1 1 d . . . . .
H6A H -0.5196 -1.1642 -0.5370 0.018 Uiso 1 1 calc R U . . .
C7A C -0.5005(4) -1.1019(8) -0.6288(4) 0.021(2) Uani 1 1 d . . . . .
H7AA H -0.4778 -1.0936 -0.6627 0.032 Uiso 1 1 calc R U . . .
H7AB H -0.5302 -1.0578 -0.6310 0.032 Uiso 1 1 calc R U . . .
H7AC H -0.5138 -1.1668 -0.6278 0.032 Uiso 1 1 calc R U . . .
C8A C -0.4560(4) -1.1444(8) -0.4824(4) 0.018(2) Uani 1 1 d . . . . .
C9A C -0.4806(4) -1.1600(9) -0.4241(4) 0.030(3) Uani 1 1 d . . . . .
H9AA H -0.4918 -1.0993 -0.4081 0.046 Uiso 1 1 calc R U . . .
H9AB H -0.4548 -1.1893 -0.3983 0.046 Uiso 1 1 calc R U . . .
H9AC H -0.5113 -1.2017 -0.4281 0.046 Uiso 1 1 calc R U . . .
C10A C -0.4093(4) -1.0771(8) -0.4783(5) 0.026(3) Uani 1 1 d . . . . .
H10D H -0.3946 -1.0665 -0.5168 0.039 Uiso 1 1 calc R U . . .
H10E H -0.3822 -1.1047 -0.4533 0.039 Uiso 1 1 calc R U . . .
H10F H -0.4211 -1.0167 -0.4620 0.039 Uiso 1 1 calc R U . . .
C11A C -0.4362(4) -1.2406(8) -0.5050(5) 0.027(3) Uani 1 1 d . . . . .
H11D H -0.4653 -1.2861 -0.5050 0.040 Uiso 1 1 calc R U . . .
H11E H -0.4079 -1.2638 -0.4801 0.040 Uiso 1 1 calc R U . . .
H11F H -0.4228 -1.2331 -0.5444 0.040 Uiso 1 1 calc R U . . .
C12A C -0.6599(4) -1.0125(8) -0.4106(4) 0.015(2) Uani 1 1 d . . . . .
C13A C -0.6982(4) -1.0820(7) -0.4381(4) 0.019(2) Uani 1 1 d . . . . .
H13D H -0.7116 -1.0554 -0.4742 0.028 Uiso 1 1 calc R U . . .
H13E H -0.7276 -1.0937 -0.4117 0.028 Uiso 1 1 calc R U . . .
H13F H -0.6799 -1.1415 -0.4461 0.028 Uiso 1 1 calc R U . . .
C14A C -0.6872(4) -0.9187(7) -0.3992(4) 0.019(2) Uani 1 1 d . . . . .
H14D H -0.6615 -0.8731 -0.3844 0.029 Uiso 1 1 calc R U . . .
H14E H -0.7152 -0.9278 -0.3706 0.029 Uiso 1 1 calc R U . . .
H14F H -0.7025 -0.8948 -0.4351 0.029 Uiso 1 1 calc R U . . .
C15A C -0.6388(4) -1.0527(8) -0.3537(4) 0.024(3) Uani 1 1 d . . . . .
H15D H -0.6225 -1.1144 -0.3608 0.037 Uiso 1 1 calc R U . . .
H15E H -0.6679 -1.0600 -0.3263 0.037 Uiso 1 1 calc R U . . .
H15F H -0.6125 -1.0095 -0.3377 0.037 Uiso 1 1 calc R U . . .
C16A C -0.5027(4) -0.8514(7) -0.5114(4) 0.012(2) Uani 1 1 d . . . . .
C17A C -0.5322(4) -0.7610(7) -0.5261(4) 0.017(2) Uani 1 1 d . . . . .
H17D H -0.5555 -0.7724 -0.5591 0.026 Uiso 1 1 calc R U . . .
H17E H -0.5069 -0.7113 -0.5358 0.026 Uiso 1 1 calc R U . . .
H17F H -0.5533 -0.7412 -0.4929 0.026 Uiso 1 1 calc R U . . .
C18A C -0.4697(4) -0.8311(7) -0.4560(4) 0.021(2) Uani 1 1 d . . . . .
H18D H -0.4931 -0.8091 -0.4252 0.032 Uiso 1 1 calc R U . . .
H18E H -0.4433 -0.7825 -0.4643 0.032 Uiso 1 1 calc R U . . .
H18F H -0.4519 -0.8892 -0.4436 0.032 Uiso 1 1 calc R U . . .
C19A C -0.4647(4) -0.8743(7) -0.5619(4) 0.016(2) Uani 1 1 d . . . . .
H19D H -0.4443 -0.9311 -0.5525 0.024 Uiso 1 1 calc R U . . .
H19E H -0.4406 -0.8211 -0.5678 0.024 Uiso 1 1 calc R U . . .
H19F H -0.4851 -0.8853 -0.5971 0.024 Uiso 1 1 calc R U . . .
C20A C -0.6791(4) -0.9655(7) -0.7314(4) 0.015(2) Uani 1 1 d . . . . .
C21A C -0.7182(4) -0.9966(7) -0.6919(4) 0.014(2) Uani 1 1 d . . . . .
H21A H -0.7182 -1.0558 -0.6727 0.017 Uiso 1 1 calc R U . . .
C22A C -0.7577(4) -0.9241(7) -0.6856(4) 0.011(2) Uani 1 1 d . . . . .
C23A C -0.7410(4) -0.8479(7) -0.7197(4) 0.012(2) Uani 1 1 d . . . . .
H23A H -0.7596 -0.7899 -0.7234 0.014 Uiso 1 1 calc R U . . .
C24A C -0.6924(4) -0.8687(7) -0.7481(4) 0.013(2) Uani 1 1 d . . . . .
C25A C -0.5433(4) -0.9974(8) -0.7625(5) 0.022(3) Uani 1 1 d . . . . .
H25A H -0.5188 -0.9777 -0.7928 0.034 Uiso 1 1 calc R U . . .
H25B H -0.5366 -1.0636 -0.7524 0.034 Uiso 1 1 calc R U . . .
H25C H -0.5381 -0.9577 -0.7284 0.034 Uiso 1 1 calc R U . . .
C26A C -0.6562(4) -1.1212(8) -0.7829(4) 0.019(2) Uani 1 1 d . . . . .
C27A C -0.6954(4) -1.1793(8) -0.7494(5) 0.025(3) Uani 1 1 d . . . . .
H27D H -0.7302 -1.1492 -0.7514 0.037 Uiso 1 1 calc R U . . .
H27E H -0.6842 -1.1835 -0.7091 0.037 Uiso 1 1 calc R U . . .
H27F H -0.6974 -1.2428 -0.7659 0.037 Uiso 1 1 calc R U . . .
C28A C -0.6810(4) -1.0890(7) -0.8402(5) 0.026(3) Uani 1 1 d . . . . .
H28D H -0.6906 -1.1446 -0.8631 0.039 Uiso 1 1 calc R U . . .
H28E H -0.6556 -1.0507 -0.8617 0.039 Uiso 1 1 calc R U . . .
H28F H -0.7126 -1.0515 -0.8323 0.039 Uiso 1 1 calc R U . . .
C29A C -0.6096(5) -1.1856(8) -0.7972(5) 0.028(3) Uani 1 1 d . . . . .
H29D H -0.5919 -1.2044 -0.7616 0.043 Uiso 1 1 calc R U . . .
H29E H -0.5847 -1.1516 -0.8220 0.043 Uiso 1 1 calc R U . . .
H29F H -0.6224 -1.2419 -0.8174 0.043 Uiso 1 1 calc R U . . .
C30A C -0.8097(4) -0.9313(6) -0.6535(4) 0.014(2) Uani 1 1 d . . . . .
C31A C -0.8183(4) -0.8430(7) -0.6163(4) 0.020(2) Uani 1 1 d . . . . .
H31D H -0.7944 -0.8447 -0.5831 0.029 Uiso 1 1 calc R U . . .
H31E H -0.8548 -0.8415 -0.6027 0.029 Uiso 1 1 calc R U . . .
H31F H -0.8112 -0.7863 -0.6393 0.029 Uiso 1 1 calc R U . . .
C32A C -0.8531(4) -0.9360(8) -0.6996(4) 0.022(3) Uani 1 1 d . . . . .
H32D H -0.8538 -0.8766 -0.7212 0.033 Uiso 1 1 calc R U . . .
H32E H -0.8873 -0.9459 -0.6809 0.033 Uiso 1 1 calc R U . . .
H32F H -0.8458 -0.9885 -0.7259 0.033 Uiso 1 1 calc R U . . .
C33A C -0.8123(4) -1.0201(7) -0.6171(5) 0.020(2) Uani 1 1 d . . . . .
H33D H -0.8075 -1.0756 -0.6418 0.030 Uiso 1 1 calc R U . . .
H33E H -0.8466 -1.0236 -0.5979 0.030 Uiso 1 1 calc R U . . .
H33F H -0.7843 -1.0185 -0.5880 0.030 Uiso 1 1 calc R U . . .
C34A C -0.6666(4) -0.7975(7) -0.7887(4) 0.014(2) Uani 1 1 d . . . . .
C35A C -0.6641(4) -0.8390(7) -0.8500(4) 0.020(2) Uani 1 1 d . . . . .
H35A H -0.6410 -0.8945 -0.8501 0.030 Uiso 1 1 calc R U . . .
H35B H -0.6501 -0.7914 -0.8766 0.030 Uiso 1 1 calc R U . . .
H35C H -0.6995 -0.8575 -0.8623 0.030 Uiso 1 1 calc R U . . .
C36A C -0.6987(4) -0.7059(8) -0.7912(4) 0.021(2) Uani 1 1 d . . . . .
H36A H -0.7341 -0.7196 -0.8059 0.032 Uiso 1 1 calc R U . . .
H36B H -0.6811 -0.6608 -0.8168 0.032 Uiso 1 1 calc R U . . .
H36C H -0.7013 -0.6788 -0.7524 0.032 Uiso 1 1 calc R U . . .
C37A C -0.6103(4) -0.7708(7) -0.7692(4) 0.019(2) Uani 1 1 d . . . . .
H37A H -0.6119 -0.7402 -0.7313 0.028 Uiso 1 1 calc R U . . .
H37B H -0.5947 -0.7273 -0.7972 0.028 Uiso 1 1 calc R U . . .
H37C H -0.5887 -0.8280 -0.7666 0.028 Uiso 1 1 calc R U . . .
Rh2 Rh -0.64787(3) -0.45383(5) -0.46381(3) 0.01062(16) Uani 1 1 d . . . . .
Cl2 Cl -0.66352(9) -0.52301(18) -0.36805(10) 0.0146(5) Uani 1 1 d . . . . .
Cl4 Cl -0.61467(10) -0.31427(18) -0.41753(10) 0.0182(5) Uani 1 1 d . . . . .
Cl3 Cl -0.56381(9) -0.53173(19) -0.44911(10) 0.0155(5) Uani 1 1 d . . . . .
Cl1 Cl -0.58606(10) -0.71932(18) -0.36166(11) 0.0209(6) Uani 1 1 d . . . . .
O1 O -0.6450(3) -0.4031(5) -0.2230(3) 0.0192(16) Uani 1 1 d . . . . .
O2 O -0.7889(3) -0.3577(5) -0.4328(3) 0.0195(17) Uani 1 1 d . . . . .
C23 C -0.6705(4) -0.5323(7) -0.5381(4) 0.013(2) Uani 1 1 d . . . . .
H23 H -0.6580 -0.5941 -0.5461 0.016 Uiso 1 1 calc R U . . .
C21 C -0.6751(4) -0.3731(7) -0.5334(4) 0.014(2) Uani 1 1 d . . . . .
H21 H -0.6668 -0.3081 -0.5377 0.017 Uiso 1 1 calc R U . . .
C17 C -0.5615(4) -0.7003(7) -0.2010(4) 0.019(2) Uani 1 1 d . . . . .
H17A H -0.5796 -0.7364 -0.1709 0.029 Uiso 1 1 calc R U . . .
H17B H -0.5247 -0.6904 -0.1897 0.029 Uiso 1 1 calc R U . . .
H17C H -0.5627 -0.7354 -0.2373 0.029 Uiso 1 1 calc R U . . .
C27 C -0.7688(4) -0.2680(8) -0.5827(4) 0.027(3) Uani 1 1 d . . . . .
H27A H -0.7417 -0.2212 -0.5731 0.041 Uiso 1 1 calc R U . . .
H27B H -0.7938 -0.2404 -0.6101 0.041 Uiso 1 1 calc R U . . .
H27C H -0.7521 -0.3235 -0.6001 0.041 Uiso 1 1 calc R U . . .
C15 C -0.3974(4) -0.5173(8) -0.3151(4) 0.019(2) Uani 1 1 d . . . . .
H15A H -0.3974 -0.5747 -0.2915 0.029 Uiso 1 1 calc R U . . .
H15B H -0.4016 -0.4619 -0.2902 0.029 Uiso 1 1 calc R U . . .
H15C H -0.3640 -0.5126 -0.3361 0.029 Uiso 1 1 calc R U . . .
C31 C -0.5685(4) -0.5295(8) -0.6041(5) 0.022(3) Uani 1 1 d . . . . .
H31A H -0.5547 -0.5510 -0.5669 0.034 Uiso 1 1 calc R U . . .
H31B H -0.5393 -0.5202 -0.6311 0.034 Uiso 1 1 calc R U . . .
H31C H -0.5927 -0.5772 -0.6195 0.034 Uiso 1 1 calc R U . . .
C19 C -0.6466(4) -0.6232(8) -0.2264(4) 0.020(2) Uani 1 1 d . . . . .
H19A H -0.6642 -0.6590 -0.1958 0.030 Uiso 1 1 calc R U . . .
H19B H -0.6472 -0.6599 -0.2622 0.030 Uiso 1 1 calc R U . . .
H19C H -0.6650 -0.5631 -0.2323 0.030 Uiso 1 1 calc R U . . .
C12 C -0.4435(4) -0.5214(7) -0.3585(4) 0.014(2) Uani 1 1 d . . . . .
C14 C -0.4409(4) -0.6132(7) -0.3915(4) 0.019(2) Uani 1 1 d . . . . .
H14A H -0.4055 -0.6215 -0.4074 0.029 Uiso 1 1 calc R U . . .
H14B H -0.4667 -0.6120 -0.4230 0.029 Uiso 1 1 calc R U . . .
H14C H -0.4490 -0.6659 -0.3655 0.029 Uiso 1 1 calc R U . . .
C25 C -0.7588(4) -0.3341(7) -0.4815(4) 0.014(2) Uani 1 1 d . . . . .
H25 H -0.7367 -0.2786 -0.4701 0.017 Uiso 1 1 calc R U . . .
C00X C -0.7872(4) -0.6193(7) -0.5407(5) 0.022(2) Uani 1 1 d . . . . .
H00A H -0.7643 -0.6328 -0.5737 0.032 Uiso 1 1 calc R U . . .
H00B H -0.8108 -0.5668 -0.5501 0.032 Uiso 1 1 calc R U . . .
H00C H -0.8081 -0.6755 -0.5315 0.032 Uiso 1 1 calc R U . . .
C29 C -0.8397(4) -0.3693(8) -0.5429(5) 0.031(3) Uani 1 1 d . . . . .
H29A H -0.8664 -0.3399 -0.5676 0.047 Uiso 1 1 calc R U . . .
H29B H -0.8563 -0.3923 -0.5075 0.047 Uiso 1 1 calc R U . . .
H29C H -0.8234 -0.4223 -0.5634 0.047 Uiso 1 1 calc R U . . .
C00Y C -0.7205(4) -0.6816(7) -0.4714(5) 0.022(2) Uani 1 1 d . . . . .
H00D H -0.7444 -0.7299 -0.4561 0.033 Uiso 1 1 calc R U . . .
H00E H -0.6943 -0.6652 -0.4420 0.033 Uiso 1 1 calc R U . . .
H00F H -0.7026 -0.7061 -0.5057 0.033 Uiso 1 1 calc R U . . .
C11 C -0.5383(4) -0.2345(8) -0.2740(4) 0.024(3) Uani 1 1 d . . . . .
H11A H -0.5048 -0.2684 -0.2776 0.036 Uiso 1 1 calc R U . . .
H11B H -0.5317 -0.1704 -0.2599 0.036 Uiso 1 1 calc R U . . .
H11C H -0.5555 -0.2313 -0.3118 0.036 Uiso 1 1 calc R U . . .
C1 C -0.5672(4) -0.4502(7) -0.2767(4) 0.011(2) Uani 1 1 d . . . . .
C13 C -0.4386(4) -0.4380(7) -0.4003(5) 0.020(2) Uani 1 1 d . . . . .
H13A H -0.4369 -0.3789 -0.3784 0.031 Uiso 1 1 calc R U . . .
H13B H -0.4694 -0.4367 -0.4259 0.031 Uiso 1 1 calc R U . . .
H13C H -0.4065 -0.4451 -0.4233 0.031 Uiso 1 1 calc R U . . .
C01K C -0.7889(4) -0.5690(7) -0.4366(4) 0.019(2) Uani 1 1 d . . . . .
H01A H -0.8115 -0.5153 -0.4466 0.029 Uiso 1 1 calc R U . . .
H01B H -0.7674 -0.5528 -0.4030 0.029 Uiso 1 1 calc R U . . .
H01C H -0.8108 -0.6240 -0.4277 0.029 Uiso 1 1 calc R U . . .
C014 C -0.7527(4) -0.5921(7) -0.4878(4) 0.016(2) Uani 1 1 d . . . . .
C2 C -0.5282(4) -0.4338(7) -0.3203(4) 0.012(2) Uani 1 1 d . U . . .
H2 H -0.5255 -0.3786 -0.3435 0.015 Uiso 1 1 calc R U . . .
C16 C -0.5888(4) -0.6038(8) -0.2088(4) 0.016(2) Uani 1 1 d . . . . .
C02F C -0.7979(4) -0.2974(7) -0.5279(4) 0.017(2) Uani 1 1 d . . . . .
C18 C -0.5872(4) -0.5543(7) -0.1497(4) 0.020(2) Uani 1 1 d . . . . .
H18A H -0.6070 -0.4950 -0.1517 0.030 Uiso 1 1 calc R U . . .
H18B H -0.5506 -0.5409 -0.1392 0.030 Uiso 1 1 calc R U . . .
H18C H -0.6031 -0.5955 -0.1205 0.030 Uiso 1 1 calc R U . . .
C3 C -0.4938(4) -0.5139(7) -0.3232(4) 0.012(2) Uani 1 1 d . U . . .
C20 C -0.7203(4) -0.4097(7) -0.5030(4) 0.012(2) Uani 1 1 d . . . . .
C4 C -0.5134(4) -0.5812(7) -0.2834(4) 0.014(2) Uani 1 1 d . . . . .
H4 H -0.4983 -0.6417 -0.2770 0.016 Uiso 1 1 calc R U . . .
C22 C -0.6448(4) -0.4488(8) -0.5559(4) 0.015(2) Uani 1 1 d . . . . .
C5 C -0.5592(4) -0.5461(7) -0.2539(4) 0.011(2) Uani 1 1 d . . . . .
C24 C -0.7170(4) -0.5126(7) -0.5069(4) 0.013(2) Uani 1 1 d . . . . .
C6 C -0.6044(4) -0.3715(7) -0.2606(4) 0.012(2) Uani 1 1 d . . . . .
H6 H -0.6213 -0.3476 -0.2967 0.014 Uiso 1 1 calc R U . . .
C26 C -0.7621(4) -0.3439(8) -0.3794(4) 0.025(3) Uani 1 1 d . . . . .
H26A H -0.7495 -0.2786 -0.3770 0.037 Uiso 1 1 calc R U . . .
H26B H -0.7320 -0.3872 -0.3771 0.037 Uiso 1 1 calc R U . . .
H26C H -0.7863 -0.3565 -0.3474 0.037 Uiso 1 1 calc R U . . .
C7 C -0.6973(4) -0.3834(8) -0.2416(4) 0.021(2) Uani 1 1 d . . . . .
H7A H -0.7053 -0.4210 -0.2760 0.032 Uiso 1 1 calc R U . . .
H7B H -0.7005 -0.3161 -0.2508 0.032 Uiso 1 1 calc R U . . .
H7C H -0.7222 -0.3996 -0.2108 0.032 Uiso 1 1 calc R U . . .
C28 C -0.8238(4) -0.2068(8) -0.5029(5) 0.028(3) Uani 1 1 d . . . . .
H28A H -0.7964 -0.1599 -0.4946 0.043 Uiso 1 1 calc R U . . .
H28B H -0.8426 -0.2225 -0.4673 0.043 Uiso 1 1 calc R U . . .
H28C H -0.8486 -0.1807 -0.5310 0.043 Uiso 1 1 calc R U . . .
C8 C -0.5742(4) -0.2870(7) -0.2315(4) 0.014(2) Uani 1 1 d . . . . .
C30 C -0.5978(4) -0.4369(7) -0.5960(4) 0.017(2) Uani 1 1 d . . . . .
C9 C -0.5411(4) -0.3207(8) -0.1805(4) 0.025(3) Uani 1 1 d . . . . .
H9A H -0.5139 -0.3642 -0.1943 0.037 Uiso 1 1 calc R U . . .
H9B H -0.5638 -0.3533 -0.1527 0.037 Uiso 1 1 calc R U . . .
H9C H -0.5245 -0.2663 -0.1619 0.037 Uiso 1 1 calc R U . . .
C32 C -0.5598(4) -0.3617(8) -0.5718(4) 0.020(2) Uani 1 1 d . . . . .
H32A H -0.5493 -0.3792 -0.5326 0.030 Uiso 1 1 calc R U . . .
H32B H -0.5774 -0.3002 -0.5711 0.030 Uiso 1 1 calc R U . . .
H32C H -0.5284 -0.3581 -0.5963 0.030 Uiso 1 1 calc R U . . .
C10 C -0.6156(4) -0.2153(7) -0.2101(5) 0.026(3) Uani 1 1 d . . . . .
H10A H -0.5977 -0.1616 -0.1920 0.039 Uiso 1 1 calc R U . . .
H10B H -0.6387 -0.2457 -0.1818 0.039 Uiso 1 1 calc R U . . .
H10C H -0.6366 -0.1929 -0.2428 0.039 Uiso 1 1 calc R U . . .
C33 C -0.6196(5) -0.4018(9) -0.6535(5) 0.035(3) Uani 1 1 d . . . . .
H33A H -0.5912 -0.3996 -0.6821 0.053 Uiso 1 1 calc R U . . .
H33B H -0.6344 -0.3383 -0.6485 0.053 Uiso 1 1 calc R U . . .
H33C H -0.6473 -0.4448 -0.6669 0.053 Uiso 1 1 calc R U . . .

loop_
_atom_site_aniso_label
_atom_site_aniso_U_11
_atom_site_aniso_U_22
_atom_site_aniso_U_33
_atom_site_aniso_U_23
_atom_site_aniso_U_13
_atom_site_aniso_U_12
Rh1 0.0112(3) 0.0109(4) 0.0114(3) -0.0001(3) -0.0010(3) 0.0005(3)
Rh1A 0.0105(3) 0.0109(4) 0.0096(3) -0.0003(3) -0.0010(3) 0.0002(3)
Rh2A 0.0110(3) 0.0120(4) 0.0102(3) -0.0008(3) 0.0002(3) -0.0004(3)
Cl1A 0.0194(13) 0.0145(13) 0.0169(12) -0.0013(11) -0.0049(10) -0.0013(11)
Cl2A 0.0107(11) 0.0201(13) 0.0114(11) 0.0001(10) 0.0009(9) -0.0015(11)
Cl3A 0.0129(11) 0.0192(13) 0.0102(11) 0.0014(10) 0.0007(9) 0.0030(11)
Cl4A 0.0318(15) 0.0120(13) 0.0201(12) -0.0027(11) -0.0002(11) -0.0018(12)
O1A 0.022(4) 0.021(4) 0.021(4) -0.003(3) 0.000(3) -0.001(3)
O2A 0.012(3) 0.021(4) 0.019(4) -0.007(3) 0.005(3) -0.002(3)
C1A 0.016(5) 0.018(6) 0.006(4) -0.002(4) 0.001(4) -0.001(4)
C2A 0.009(4) 0.012(5) 0.010(5) -0.003(4) 0.001(4) 0.001(4)
C02G 0.012(5) 0.014(5) 0.015(5) 0.001(4) 0.001(4) -0.008(4)
C3A 0.018(5) 0.010(5) 0.004(5) 0.000(4) -0.004(4) -0.002(4)
C4A 0.018(5) 0.019(5) 0.004(4) 0.004(4) -0.001(4) 0.001(4)
C5A 0.007(4) 0.014(5) 0.013(5) 0.003(4) -0.007(4) -0.001(4)
C6A 0.014(5) 0.016(5) 0.016(5) 0.005(4) 0.003(4) 0.000(4)
C7A 0.019(5) 0.031(7) 0.014(5) -0.002(5) -0.007(4) 0.006(5)
C8A 0.018(5) 0.022(6) 0.013(5) 0.002(4) -0.001(4) 0.001(5)
C9A 0.014(5) 0.055(9) 0.022(6) 0.007(6) -0.002(5) 0.015(6)
C10A 0.025(6) 0.029(7) 0.023(6) 0.000(5) -0.002(5) 0.004(5)
C11A 0.024(6) 0.020(6) 0.037(7) 0.000(5) 0.006(5) 0.001(5)
C12A 0.016(5) 0.016(5) 0.013(5) 0.000(4) 0.000(4) 0.001(5)
C13A 0.013(5) 0.022(6) 0.022(5) 0.006(5) 0.005(4) -0.008(5)
C14A 0.019(5) 0.019(6) 0.020(5) 0.002(5) 0.008(5) -0.003(5)
C15A 0.026(6) 0.033(7) 0.014(5) 0.009(5) 0.003(5) -0.001(5)
C16A 0.011(5) 0.013(5) 0.011(5) -0.001(4) 0.000(4) -0.001(4)
C17A 0.016(5) 0.009(5) 0.027(6) 0.000(4) 0.003(4) -0.002(4)
C18A 0.020(5) 0.023(6) 0.021(5) -0.004(5) -0.003(4) -0.006(5)
C19A 0.011(5) 0.017(6) 0.019(5) -0.004(4) -0.002(4) -0.003(4)
C20A 0.015(5) 0.014(5) 0.015(5) 0.000(4) -0.007(4) -0.007(4)
C21A 0.014(5) 0.011(5) 0.017(5) 0.000(4) 0.000(4) 0.004(4)
C22A 0.009(5) 0.009(5) 0.014(5) -0.005(4) 0.000(4) 0.003(4)
C23A 0.017(5) 0.010(5) 0.009(4) -0.003(4) 0.001(4) 0.002(4)
C24A 0.016(5) 0.012(5) 0.010(5) 0.000(4) -0.008(4) -0.002(4)
C25A 0.011(5) 0.030(7) 0.026(6) -0.001(5) 0.006(4) 0.000(5)
C26A 0.022(6) 0.018(6) 0.018(5) -0.006(5) -0.002(4) -0.004(5)
C27A 0.034(7) 0.018(6) 0.023(6) -0.002(5) 0.002(5) -0.003(5)
C28A 0.042(7) 0.016(6) 0.021(6) -0.004(5) -0.006(6) 0.001(5)
C29A 0.032(7) 0.013(6) 0.039(7) -0.008(5) 0.002(6) 0.005(5)
C30A 0.013(5) 0.010(5) 0.017(5) 0.001(5) 0.002(4) 0.007(4)
C31A 0.023(6) 0.015(6) 0.020(5) 0.000(5) 0.008(5) 0.006(5)
C32A 0.017(5) 0.028(7) 0.021(5) 0.002(5) 0.002(4) 0.002(5)
C33A 0.012(5) 0.016(6) 0.031(6) 0.000(5) 0.008(4) -0.001(5)
C34A 0.016(5) 0.017(6) 0.009(5) -0.001(4) 0.002(4) -0.004(4)
C35A 0.020(5) 0.026(6) 0.014(5) 0.007(5) -0.001(4) 0.006(5)
C36A 0.012(5) 0.025(6) 0.027(6) 0.007(5) -0.004(4) -0.001(5)
C37A 0.019(5) 0.018(6) 0.019(5) 0.003(5) 0.006(4) -0.004(5)
Rh2 0.0109(3) 0.0108(4) 0.0101(4) -0.0008(3) -0.0009(3) 0.0002(3)
Cl2 0.0115(11) 0.0189(13) 0.0134(11) 0.0016(10) 0.0009(9) 0.0002(10)
Cl4 0.0258(14) 0.0121(13) 0.0166(12) -0.0020(10) -0.0057(10) -0.0023(11)
Cl3 0.0137(11) 0.0192(13) 0.0137(12) -0.0005(10) -0.0003(9) 0.0039(11)
Cl1 0.0280(14) 0.0124(13) 0.0223(13) -0.0030(11) -0.0036(11) -0.0011(11)
O1 0.015(4) 0.023(4) 0.020(4) 0.000(3) 0.002(3) 0.000(3)
O2 0.022(4) 0.026(4) 0.011(3) -0.001(3) 0.009(3) 0.000(3)
C23 0.014(5) 0.013(5) 0.013(5) -0.001(5) -0.002(4) 0.001(4)
C21 0.018(5) 0.011(5) 0.013(5) 0.007(4) -0.009(4) -0.001(4)
C17 0.021(6) 0.014(6) 0.023(6) 0.006(5) 0.006(4) -0.005(5)
C27 0.019(6) 0.037(7) 0.026(6) 0.010(6) -0.009(5) 0.007(5)
C15 0.010(5) 0.026(6) 0.022(5) -0.003(5) -0.005(4) 0.003(5)
C31 0.023(6) 0.025(7) 0.020(5) -0.006(5) 0.012(5) 0.001(5)
C19 0.023(6) 0.019(6) 0.018(5) 0.006(5) 0.003(5) -0.002(5)
C12 0.015(5) 0.014(5) 0.013(5) -0.001(4) 0.002(4) -0.002(4)
C14 0.015(5) 0.022(6) 0.020(5) -0.004(5) 0.005(4) 0.006(5)
C25 0.013(5) 0.016(5) 0.014(5) -0.001(4) 0.002(4) 0.005(4)
C00X 0.020(5) 0.015(6) 0.030(6) -0.002(5) -0.003(5) -0.007(5)
C29 0.030(6) 0.030(7) 0.034(6) 0.001(6) -0.012(6) -0.002(5)
C00Y 0.021(5) 0.019(6) 0.026(6) -0.002(5) 0.002(5) -0.003(5)
C11 0.029(6) 0.017(6) 0.026(6) -0.004(5) 0.007(5) -0.007(5)
C1 0.012(5) 0.016(5) 0.005(4) 0.002(4) -0.003(4) -0.004(4)
C13 0.020(5) 0.016(6) 0.025(6) 0.005(5) 0.001(5) 0.003(5)
C01K 0.018(5) 0.017(6) 0.023(5) 0.001(5) -0.001(5) -0.005(5)
C014 0.020(5) 0.008(5) 0.018(5) -0.001(4) 0.004(4) -0.004(4)
C2 0.022(4) 0.010(4) 0.005(4) -0.003(3) 0.002(3) 0.002(4)
C16 0.015(5) 0.023(6) 0.010(5) 0.002(4) 0.003(4) 0.001(5)
C02F 0.013(5) 0.018(6) 0.021(5) 0.000(5) -0.004(4) 0.006(4)
C18 0.018(5) 0.028(6) 0.014(5) 0.000(5) 0.003(4) -0.004(5)
C3 0.012(4) 0.007(4) 0.018(4) 0.004(4) -0.007(3) 0.004(4)
C20 0.015(5) 0.016(5) 0.007(4) -0.001(4) -0.004(4) -0.001(4)
C4 0.017(5) 0.010(5) 0.014(5) 0.002(4) -0.009(4) 0.000(4)
C22 0.018(5) 0.024(6) 0.004(5) -0.002(4) -0.002(4) 0.002(5)
C5 0.008(4) 0.016(5) 0.008(5) 0.001(4) -0.002(4) -0.005(4)
C24 0.010(5) 0.017(6) 0.013(5) -0.003(4) -0.007(4) 0.000(4)
C6 0.013(5) 0.015(5) 0.008(4) 0.005(4) 0.000(4) 0.006(4)
C26 0.032(6) 0.027(7) 0.015(5) 0.002(5) 0.008(5) 0.006(5)
C7 0.010(5) 0.032(7) 0.023(5) -0.008(5) 0.003(4) -0.002(5)
C28 0.020(6) 0.029(7) 0.037(7) -0.003(6) -0.002(5) 0.011(5)
C8 0.016(5) 0.011(5) 0.014(5) -0.005(4) 0.003(4) 0.005(4)
C30 0.016(5) 0.018(6) 0.016(5) -0.004(5) 0.001(4) -0.003(4)
C9 0.030(6) 0.022(6) 0.021(5) -0.008(5) -0.009(5) -0.002(5)
C32 0.017(5) 0.022(6) 0.022(6) 0.005(5) 0.002(4) -0.002(5)
C10 0.027(6) 0.018(6) 0.033(6) -0.007(5) 0.006(5) 0.004(5)
C33 0.041(7) 0.053(9) 0.011(5) 0.008(6) 0.004(5) 0.001(6)

loop_
_atom_type_symbol
_atom_type_description
_atom_type_scat_dispersion_real
_atom_type_scat_dispersion_imag
_atom_type_scat_source
C C 0.0033 0.0016 'International Tables Vol C Tables 4.2.6.8 and 6.1.1.4'
H H 0.0000 0.0000 'International Tables Vol C Tables 4.2.6.8 and 6.1.1.4'
Cl Cl 0.1484 0.1585 'International Tables Vol C Tables 4.2.6.8 and 6.1.1.4'
O O 0.0106 0.0060 'International Tables Vol C Tables 4.2.6.8 and 6.1.1.4'
Rh Rh -1.1178 0.9187 'International Tables Vol C Tables 4.2.6.8 and 6.1.1.4'

loop_
_geom_angle_atom_site_label_1
_geom_angle_atom_site_label_2
_geom_angle_atom_site_label_3
_geom_angle
_geom_angle_site_symmetry_1
_geom_angle_site_symmetry_3
_geom_angle_publ_flag
Cl2 Rh1 Cl3 80.82(8) . . ?
Cl1 Rh1 Cl2 90.41(9) . . ?
Cl1 Rh1 Cl3 89.42(9) . . ?
C1 Rh1 Cl2 94.7(3) . . ?
C1 Rh1 Cl3 128.3(3) . . ?
C1 Rh1 Cl1 142.3(3) . . ?
C2 Rh1 Cl2 113.9(3) . . ?
C2 Rh1 Cl3 96.4(3) . . ?
C2 Rh1 Cl1 155.6(3) . . ?
C2 Rh1 C1 38.8(3) . . ?
C2 Rh1 C3 39.2(3) . . ?
C2 Rh1 C5 66.6(4) . . ?
C3 Rh1 Cl2 152.9(3) . . ?
C3 Rh1 Cl3 96.8(3) . . ?
C3 Rh1 Cl1 116.6(3) . . ?
C3 Rh1 C1 65.5(4) . . ?
C3 Rh1 C5 66.8(4) . . ?
C4 Rh1 Cl2 149.3(3) . . ?
C4 Rh1 Cl3 129.7(3) . . ?
C4 Rh1 Cl1 92.7(3) . . ?
C4 Rh1 C1 65.2(4) . . ?
C4 Rh1 C2 65.4(4) . . ?
C4 Rh1 C3 39.2(3) . . ?
C4 Rh1 C5 39.5(4) . . ?
C5 Rh1 Cl2 110.3(3) . . ?
C5 Rh1 Cl3 162.2(3) . . ?
C5 Rh1 Cl1 104.0(3) . . ?
C5 Rh1 C1 39.7(3) . . ?
Cl1A Rh1A Cl2A 90.10(9) . . ?
Cl1A Rh1A Cl3A 89.48(9) . . ?
Cl3A Rh1A Cl2A 80.29(8) . . ?
C1A Rh1A Cl1A 102.9(3) . . ?
C1A Rh1A Cl2A 111.1(3) . . ?
C1A Rh1A Cl3A 162.8(3) . . ?
C1A Rh1A C3A 66.2(4) . . ?
C1A Rh1A C5A 39.4(3) . . ?
C2A Rh1A Cl1A 90.5(3) . . ?
C2A Rh1A Cl2A 149.7(2) . . ?
C2A Rh1A Cl3A 130.0(2) . . ?
C2A Rh1A C1A 39.6(3) . . ?
C2A Rh1A C3A 38.7(3) . . ?
C2A Rh1A C4A 65.0(4) . . ?
C2A Rh1A C5A 65.7(4) . . ?
C3A Rh1A Cl1A 114.4(3) . . ?
C3A Rh1A Cl2A 155.4(3) . . ?
C3A Rh1A Cl3A 98.0(3) . . ?
C3A Rh1A C5A 65.8(4) . . ?
C4A Rh1A Cl1A 153.2(3) . . ?
C4A Rh1A Cl2A 116.5(3) . . ?
C4A Rh1A Cl3A 97.9(3) . . ?
C4A Rh1A C1A 65.8(4) . . ?
C4A Rh1A C3A 39.1(3) . . ?
C4A Rh1A C5A 39.0(3) . . ?
C5A Rh1A Cl1A 141.1(3) . . ?
C5A Rh1A Cl2A 96.1(3) . . ?
C5A Rh1A Cl3A 129.4(3) . . ?
Cl2A Rh2A Cl3A 80.49(8) . . ?
Cl4A Rh2A Cl2A 91.05(9) . . ?
Cl4A Rh2A Cl3A 89.20(9) . . ?
C20A Rh2A Cl2A 92.7(3) . . ?
C20A Rh2A Cl3A 130.6(3) . . ?
C20A Rh2A Cl4A 140.1(3) . . ?
C21A Rh2A Cl2A 110.9(3) . . ?
C21A Rh2A Cl3A 98.4(3) . . ?
C21A Rh2A Cl4A 157.6(3) . . ?
C21A Rh2A C20A 38.8(4) . . ?
C21A Rh2A C22A 39.7(3) . . ?
C21A Rh2A C24A 66.6(4) . . ?
C22A Rh2A Cl2A 150.3(3) . . ?
C22A Rh2A Cl3A 97.4(3) . . ?
C22A Rh2A Cl4A 118.6(3) . . ?
C22A Rh2A C20A 66.0(4) . . ?
C23A Rh2A Cl2A 150.2(3) . . ?
C23A Rh2A Cl3A 129.0(3) . . ?
C23A Rh2A Cl4A 93.4(3) . . ?
C23A Rh2A C20A 65.6(4) . . ?
C23A Rh2A C21A 65.4(4) . . ?
C23A Rh2A C22A 38.7(3) . . ?
C23A Rh2A C24A 39.6(4) . . ?
C24A Rh2A Cl2A 110.7(3) . . ?
C24A Rh2A Cl3A 163.5(3) . . ?
C24A Rh2A Cl4A 102.3(3) . . ?
C24A Rh2A C20A 40.0(4) . . ?
C24A Rh2A C22A 66.7(4) . . ?
Rh2A Cl2A Rh1A 97.01(8) . . ?
Rh1A Cl3A Rh2A 97.33(8) . . ?
C6A O1A C7A 113.6(8) . . ?
C02G O2A C25A 115.5(8) . . ?
C2A C1A Rh1A 68.6(5) . . ?
C2A C1A C5A 106.5(8) . . ?
C2A C1A C6A 115.4(9) . . ?
C5A C1A Rh1A 71.6(5) . . ?
C5A C1A C6A 137.8(9) . . ?
C6A C1A Rh1A 127.9(7) . . ?
Rh1A C2A H2A 122.8 . . ?
C1A C2A Rh1A 71.8(6) . . ?
C1A C2A H2A 124.7 . . ?
C3A C2A Rh1A 72.3(5) . . ?
C3A C2A C1A 110.5(9) . . ?
C3A C2A H2A 124.7 . . ?
O2A C02G H02G 107.9 . . ?
O2A C02G C20A 110.8(8) . . ?
O2A C02G C26A 108.8(8) . . ?
C20A C02G H02G 107.9 . . ?
C20A C02G C26A 113.5(8) . . ?
C26A C02G H02G 107.9 . . ?
C2A C3A Rh1A 69.0(5) . . ?
C2A C3A C4A 106.5(9) . . ?
C2A C3A C12A 125.6(9) . . ?
C4A C3A Rh1A 69.9(5) . . ?
C4A C3A C12A 127.8(9) . . ?
C12A C3A Rh1A 128.6(7) . . ?
Rh1A C4A H4A 123.2 . . ?
C3A C4A Rh1A 71.0(5) . . ?
C3A C4A H4A 125.0 . . ?
C3A C4A C5A 110.0(9) . . ?
C5A C4A Rh1A 72.4(5) . . ?
C5A C4A H4A 125.0 . . ?
C1A C5A Rh1A 69.0(5) . . ?
C1A C5A C16A 134.5(9) . . ?
C4A C5A Rh1A 68.6(5) . . ?
C4A C5A C1A 106.4(8) . . ?
C4A C5A C16A 119.0(9) . . ?
C16A C5A Rh1A 129.9(7) . . ?
O1A C6A C1A 116.6(8) . . ?
O1A C6A H6A 105.5 . . ?
O1A C6A C8A 108.2(8) . . ?
C1A C6A H6A 105.5 . . ?
C1A C6A C8A 114.5(8) . . ?
C8A C6A H6A 105.5 . . ?
O1A C7A H7AA 109.5 . . ?
O1A C7A H7AB 109.5 . . ?
O1A C7A H7AC 109.5 . . ?
H7AA C7A H7AB 109.5 . . ?
H7AA C7A H7AC 109.5 . . ?
H7AB C7A H7AC 109.5 . . ?
C9A C8A C6A 111.2(8) . . ?
C9A C8A C10A 110.9(9) . . ?
C9A C8A C11A 108.1(9) . . ?
C10A C8A C6A 111.1(9) . . ?
C10A C8A C11A 108.7(9) . . ?
C11A C8A C6A 106.7(8) . . ?
C8A C9A H9AA 109.5 . . ?
C8A C9A H9AB 109.5 . . ?
C8A C9A H9AC 109.5 . . ?
H9AA C9A H9AB 109.5 . . ?
H9AA C9A H9AC 109.5 . . ?
H9AB C9A H9AC 109.5 . . ?
C8A C10A H10D 109.5 . . ?
C8A C10A H10E 109.5 . . ?
C8A C10A H10F 109.5 . . ?
H10D C10A H10E 109.5 . . ?
H10D C10A H10F 109.5 . . ?
H10E C10A H10F 109.5 . . ?
C8A C11A H11D 109.5 . . ?
C8A C11A H11E 109.5 . . ?
C8A C11A H11F 109.5 . . ?
H11D C11A H11E 109.5 . . ?
H11D C11A H11F 109.5 . . ?
H11E C11A H11F 109.5 . . ?
C3A C12A C15A 105.5(8) . . ?
C13A C12A C3A 110.3(8) . . ?
C13A C12A C15A 110.1(9) . . ?
C14A C12A C3A 111.2(8) . . ?
C14A C12A C13A 110.3(9) . . ?
C14A C12A C15A 109.4(8) . . ?
C12A C13A H13D 109.5 . . ?
C12A C13A H13E 109.5 . . ?
C12A C13A H13F 109.5 . . ?
H13D C13A H13E 109.5 . . ?
H13D C13A H13F 109.5 . . ?
H13E C13A H13F 109.5 . . ?
C12A C14A H14D 109.5 . . ?
C12A C14A H14E 109.5 . . ?
C12A C14A H14F 109.5 . . ?
H14D C14A H14E 109.5 . . ?
H14D C14A H14F 109.5 . . ?
H14E C14A H14F 109.5 . . ?
C12A C15A H15D 109.5 . . ?
C12A C15A H15E 109.5 . . ?
C12A C15A H15F 109.5 . . ?
H15D C15A H15E 109.5 . . ?
H15D C15A H15F 109.5 . . ?
H15E C15A H15F 109.5 . . ?
C5A C16A C17A 113.1(8) . . ?
C5A C16A C18A 105.8(8) . . ?
C5A C16A C19A 113.4(8) . . ?
C17A C16A C18A 107.1(8) . . ?
C17A C16A C19A 108.3(8) . . ?
C19A C16A C18A 109.0(8) . . ?
C16A C17A H17D 109.5 . . ?
C16A C17A H17E 109.5 . . ?
C16A C17A H17F 109.5 . . ?
H17D C17A H17E 109.5 . . ?
H17D C17A H17F 109.5 . . ?
H17E C17A H17F 109.5 . . ?
C16A C18A H18D 109.5 . . ?
C16A C18A H18E 109.5 . . ?
C16A C18A H18F 109.5 . . ?
H18D C18A H18E 109.5 . . ?
H18D C18A H18F 109.5 . . ?
H18E C18A H18F 109.5 . . ?
C16A C19A H19D 109.5 . . ?
C16A C19A H19E 109.5 . . ?
C16A C19A H19F 109.5 . . ?
H19D C19A H19E 109.5 . . ?
H19D C19A H19F 109.5 . . ?
H19E C19A H19F 109.5 . . ?
C02G C20A Rh2A 128.9(6) . . ?
C21A C20A Rh2A 69.0(6) . . ?
C21A C20A C02G 118.6(9) . . ?
C21A C20A C24A 107.5(9) . . ?
C24A C20A Rh2A 68.7(5) . . ?
C24A C20A C02G 133.9(9) . . ?
Rh2A C21A H21A 123.3 . . ?
C20A C21A Rh2A 72.2(6) . . ?
C20A C21A H21A 125.3 . . ?
C20A C21A C22A 109.3(9) . . ?
C22A C21A Rh2A 70.8(5) . . ?
C22A C21A H21A 125.3 . . ?
C21A C22A Rh2A 69.5(5) . . ?
C21A C22A C30A 127.4(9) . . ?
C23A C22A Rh2A 69.4(5) . . ?
C23A C22A C21A 106.3(8) . . ?
C23A C22A C30A 126.1(8) . . ?
C30A C22A Rh2A 130.2(7) . . ?
Rh2A C23A H23A 124.3 . . ?
C22A C23A Rh2A 71.9(5) . . ?
C22A C23A H23A 124.4 . . ?
C22A C23A C24A 111.2(9) . . ?
C24A C23A Rh2A 71.0(5) . . ?
C24A C23A H23A 124.4 . . ?
C20A C24A Rh2A 71.3(5) . . ?
C20A C24A C34A 133.1(9) . . ?
C23A C24A Rh2A 69.4(5) . . ?
C23A C24A C20A 105.7(8) . . ?
C23A C24A C34A 121.2(9) . . ?
C34A C24A Rh2A 125.9(7) . . ?
O2A C25A H25A 109.5 . . ?
O2A C25A H25B 109.5 . . ?
O2A C25A H25C 109.5 . . ?
H25A C25A H25B 109.5 . . ?
H25A C25A H25C 109.5 . . ?
H25B C25A H25C 109.5 . . ?
C27A C26A C02G 113.1(8) . . ?
C27A C26A C28A 109.6(9) . . ?
C27A C26A C29A 107.4(9) . . ?
C28A C26A C02G 109.9(9) . . ?
C29A C26A C02G 109.0(9) . . ?
C29A C26A C28A 107.7(9) . . ?
C26A C27A H27D 109.5 . . ?
C26A C27A H27E 109.5 . . ?
C26A C27A H27F 109.5 . . ?
H27D C27A H27E 109.5 . . ?
H27D C27A H27F 109.5 . . ?
H27E C27A H27F 109.5 . . ?
C26A C28A H28D 109.5 . . ?
C26A C28A H28E 109.5 . . ?
C26A C28A H28F 109.5 . . ?
H28D C28A H28E 109.5 . . ?
H28D C28A H28F 109.5 . . ?
H28E C28A H28F 109.5 . . ?
C26A C29A H29D 109.5 . . ?
C26A C29A H29E 109.5 . . ?
C26A C29A H29F 109.5 . . ?
H29D C29A H29E 109.5 . . ?
H29D C29A H29F 109.5 . . ?
H29E C29A H29F 109.5 . . ?
C22A C30A C31A 110.2(8) . . ?
C22A C30A C32A 106.6(8) . . ?
C22A C30A C33A 111.5(8) . . ?
C31A C30A C32A 109.0(8) . . ?
C33A C30A C31A 110.8(9) . . ?
C33A C30A C32A 108.7(8) . . ?
C30A C31A H31D 109.5 . . ?
C30A C31A H31E 109.5 . . ?
C30A C31A H31F 109.5 . . ?
H31D C31A H31E 109.5 . . ?
H31D C31A H31F 109.5 . . ?
H31E C31A H31F 109.5 . . ?
C30A C32A H32D 109.5 . . ?
C30A C32A H32E 109.5 . . ?
C30A C32A H32F 109.5 . . ?
H32D C32A H32E 109.5 . . ?
H32D C32A H32F 109.5 . . ?
H32E C32A H32F 109.5 . . ?
C30A C33A H33D 109.5 . . ?
C30A C33A H33E 109.5 . . ?
C30A C33A H33F 109.5 . . ?
H33D C33A H33E 109.5 . . ?
H33D C33A H33F 109.5 . . ?
H33E C33A H33F 109.5 . . ?
C24A C34A C35A 109.6(8) . . ?
C24A C34A C36A 110.7(8) . . ?
C24A C34A C37A 112.1(8) . . ?
C35A C34A C37A 109.0(8) . . ?
C36A C34A C35A 108.0(8) . . ?
C36A C34A C37A 107.2(8) . . ?
C34A C35A H35A 109.5 . . ?
C34A C35A H35B 109.5 . . ?
C34A C35A H35C 109.5 . . ?
H35A C35A H35B 109.5 . . ?
H35A C35A H35C 109.5 . . ?
H35B C35A H35C 109.5 . . ?
C34A C36A H36A 109.5 . . ?
C34A C36A H36B 109.5 . . ?
C34A C36A H36C 109.5 . . ?
H36A C36A H36B 109.5 . . ?
H36A C36A H36C 109.5 . . ?
H36B C36A H36C 109.5 . . ?
C34A C37A H37A 109.5 . . ?
C34A C37A H37B 109.5 . . ?
C34A C37A H37C 109.5 . . ?
H37A C37A H37B 109.5 . . ?
H37A C37A H37C 109.5 . . ?
H37B C37A H37C 109.5 . . ?
Cl4 Rh2 Cl2 88.88(9) . . ?
Cl4 Rh2 Cl3 90.15(9) . . ?
Cl3 Rh2 Cl2 80.45(8) . . ?
C23 Rh2 Cl2 118.7(3) . . ?
C23 Rh2 Cl4 152.3(3) . . ?
C23 Rh2 Cl3 96.5(3) . . ?
C23 Rh2 C20 65.0(4) . . ?
C23 Rh2 C22 38.6(4) . . ?
C23 Rh2 C24 38.2(3) . . ?
C21 Rh2 Cl2 149.3(3) . . ?
C21 Rh2 Cl4 90.7(3) . . ?
C21 Rh2 Cl3 130.3(3) . . ?
C21 Rh2 C23 64.6(4) . . ?
C21 Rh2 C20 39.8(4) . . ?
C21 Rh2 C22 39.1(4) . . ?
C21 Rh2 C24 65.8(4) . . ?
C20 Rh2 Cl2 111.1(3) . . ?
C20 Rh2 Cl4 104.5(3) . . ?
C20 Rh2 Cl3 161.1(3) . . ?
C20 Rh2 C24 39.5(4) . . ?
C22 Rh2 Cl2 157.1(3) . . ?
C22 Rh2 Cl4 114.0(3) . . ?
C22 Rh2 Cl3 97.1(3) . . ?
C22 Rh2 C20 66.3(4) . . ?
C22 Rh2 C24 65.5(4) . . ?
C24 Rh2 Cl2 97.6(3) . . ?
C24 Rh2 Cl4 143.1(3) . . ?
C24 Rh2 Cl3 126.7(3) . . ?
Rh1 Cl2 Rh2 96.76(8) . . ?
Rh2 Cl3 Rh1 97.27(8) . . ?
C6 O1 C7 115.3(8) . . ?
C25 O2 C26 113.9(8) . . ?
Rh2 C23 H23 123.3 . . ?
C22 C23 Rh2 71.0(6) . . ?
C22 C23 H23 124.1 . . ?
C22 C23 C24 111.8(9) . . ?
C24 C23 Rh2 73.0(6) . . ?
C24 C23 H23 124.1 . . ?
Rh2 C21 H21 122.5 . . ?
C20 C21 Rh2 72.0(5) . . ?
C20 C21 H21 125.1 . . ?
C22 C21 Rh2 72.1(5) . . ?
C22 C21 H21 125.1 . . ?
C22 C21 C20 109.9(9) . . ?
H17A C17 H17B 109.5 . . ?
H17A C17 H17C 109.5 . . ?
H17B C17 H17C 109.5 . . ?
C16 C17 H17A 109.5 . . ?
C16 C17 H17B 109.5 . . ?
C16 C17 H17C 109.5 . . ?
H27A C27 H27B 109.5 . . ?
H27A C27 H27C 109.5 . . ?
H27B C27 H27C 109.5 . . ?
C02F C27 H27A 109.5 . . ?
C02F C27 H27B 109.5 . . ?
C02F C27 H27C 109.5 . . ?
H15A C15 H15B 109.5 . . ?
H15A C15 H15C 109.5 . . ?
H15B C15 H15C 109.5 . . ?
C12 C15 H15A 109.5 . . ?
C12 C15 H15B 109.5 . . ?
C12 C15 H15C 109.5 . . ?
H31A C31 H31B 109.5 . . ?
H31A C31 H31C 109.5 . . ?
H31B C31 H31C 109.5 . . ?
C30 C31 H31A 109.5 . . ?
C30 C31 H31B 109.5 . . ?
C30 C31 H31C 109.5 . . ?
H19A C19 H19B 109.5 . . ?
H19A C19 H19C 109.5 . . ?
H19B C19 H19C 109.5 . . ?
C16 C19 H19A 109.5 . . ?
C16 C19 H19B 109.5 . . ?
C16 C19 H19C 109.5 . . ?
C14 C12 C15 109.3(8) . . ?
C14 C12 C13 109.7(9) . . ?
C14 C12 C3 111.7(8) . . ?
C13 C12 C15 108.8(8) . . ?
C3 C12 C15 106.5(8) . . ?
C3 C12 C13 110.8(8) . . ?
C12 C14 H14A 109.5 . . ?
C12 C14 H14B 109.5 . . ?
C12 C14 H14C 109.5 . . ?
H14A C14 H14B 109.5 . . ?
H14A C14 H14C 109.5 . . ?
H14B C14 H14C 109.5 . . ?
O2 C25 H25 106.2 . . ?
O2 C25 C02F 106.7(7) . . ?
O2 C25 C20 116.3(8) . . ?
C02F C25 H25 106.2 . . ?
C20 C25 H25 106.2 . . ?
C20 C25 C02F 114.5(8) . . ?
H00A C00X H00B 109.5 . . ?
H00A C00X H00C 109.5 . . ?
H00B C00X H00C 109.5 . . ?
C014 C00X H00A 109.5 . . ?
C014 C00X H00B 109.5 . . ?
C014 C00X H00C 109.5 . . ?
H29A C29 H29B 109.5 . . ?
H29A C29 H29C 109.5 . . ?
H29B C29 H29C 109.5 . . ?
C02F C29 H29A 109.5 . . ?
C02F C29 H29B 109.5 . . ?
C02F C29 H29C 109.5 . . ?
H00D C00Y H00E 109.5 . . ?
H00D C00Y H00F 109.5 . . ?
H00E C00Y H00F 109.5 . . ?
C014 C00Y H00D 109.5 . . ?
C014 C00Y H00E 109.5 . . ?
C014 C00Y H00F 109.5 . . ?
H11A C11 H11B 109.5 . . ?
H11A C11 H11C 109.5 . . ?
H11B C11 H11C 109.5 . . ?
C8 C11 H11A 109.5 . . ?
C8 C11 H11B 109.5 . . ?
C8 C11 H11C 109.5 . . ?
C2 C1 Rh1 68.7(5) . . ?
C2 C1 C5 108.0(8) . . ?
C2 C1 C6 119.2(9) . . ?
C5 C1 Rh1 68.9(5) . . ?
C5 C1 C6 132.8(8) . . ?
C6 C1 Rh1 130.6(6) . . ?
C12 C13 H13A 109.5 . . ?
C12 C13 H13B 109.5 . . ?
C12 C13 H13C 109.5 . . ?
H13A C13 H13B 109.5 . . ?
H13A C13 H13C 109.5 . . ?
H13B C13 H13C 109.5 . . ?
H01A C01K H01B 109.5 . . ?
H01A C01K H01C 109.5 . . ?
H01B C01K H01C 109.5 . . ?
C014 C01K H01A 109.5 . . ?
C014 C01K H01B 109.5 . . ?
C014 C01K H01C 109.5 . . ?
C00Y C014 C00X 106.7(8) . . ?
C01K C014 C00X 109.1(8) . . ?
C01K C014 C00Y 107.4(8) . . ?
C24 C014 C00X 106.8(8) . . ?
C24 C014 C00Y 111.3(8) . . ?
C24 C014 C01K 115.2(8) . . ?
Rh1 C2 H2 123.2 . . ?
C1 C2 Rh1 72.5(6) . . ?
C1 C2 H2 125.5 . . ?
C3 C2 Rh1 70.4(5) . . ?
C3 C2 C1 109.0(9) . . ?
C3 C2 H2 125.5 . . ?
C17 C16 C19 107.5(9) . . ?
C18 C16 C17 106.6(8) . . ?
C18 C16 C19 109.9(8) . . ?
C5 C16 C17 109.4(8) . . ?
C5 C16 C19 112.4(8) . . ?
C5 C16 C18 110.8(8) . . ?
C27 C02F C25 110.9(8) . . ?
C27 C02F C28 106.9(9) . . ?
C29 C02F C27 109.4(9) . . ?
C29 C02F C25 112.5(9) . . ?
C29 C02F C28 110.3(9) . . ?
C28 C02F C25 106.7(8) . . ?
C16 C18 H18A 109.5 . . ?
C16 C18 H18B 109.5 . . ?
C16 C18 H18C 109.5 . . ?
H18A C18 H18B 109.5 . . ?
H18A C18 H18C 109.5 . . ?
H18B C18 H18C 109.5 . . ?
C12 C3 Rh1 129.3(7) . . ?
C2 C3 Rh1 70.3(5) . . ?
C2 C3 C12 126.3(9) . . ?
C4 C3 Rh1 69.1(5) . . ?
C4 C3 C12 126.8(9) . . ?
C4 C3 C2 106.7(9) . . ?
C21 C20 Rh2 68.3(5) . . ?
C21 C20 C25 114.5(9) . . ?
C21 C20 C24 106.3(8) . . ?
C25 C20 Rh2 127.7(6) . . ?
C24 C20 Rh2 71.8(5) . . ?
C24 C20 C25 138.8(9) . . ?
Rh1 C4 H4 123.3 . . ?
C3 C4 Rh1 71.7(5) . . ?
C3 C4 H4 124.4 . . ?
C3 C4 C5 111.3(9) . . ?
C5 C4 Rh1 72.1(5) . . ?
C5 C4 H4 124.4 . . ?
C23 C22 Rh2 70.3(6) . . ?
C23 C22 C21 105.9(9) . . ?
C23 C22 C30 129.3(9) . . ?
C21 C22 Rh2 68.8(5) . . ?
C21 C22 C30 124.5(9) . . ?
C30 C22 Rh2 130.0(7) . . ?
C1 C5 Rh1 71.4(5) . . ?
C1 C5 C16 132.3(9) . . ?
C16 C5 Rh1 124.7(7) . . ?
C4 C5 Rh1 68.3(5) . . ?
C4 C5 C1 105.0(8) . . ?
C4 C5 C16 122.7(9) . . ?
C23 C24 Rh2 68.8(5) . . ?
C23 C24 C014 120.3(9) . . ?
C23 C24 C20 106.0(9) . . ?
C014 C24 Rh2 129.1(7) . . ?
C20 C24 Rh2 68.8(5) . . ?
C20 C24 C014 133.6(9) . . ?
O1 C6 C1 111.9(8) . . ?
O1 C6 H6 108.1 . . ?
O1 C6 C8 109.1(7) . . ?
C1 C6 H6 108.1 . . ?
C1 C6 C8 111.3(8) . . ?
C8 C6 H6 108.1 . . ?
O2 C26 H26A 109.5 . . ?
O2 C26 H26B 109.5 . . ?
O2 C26 H26C 109.5 . . ?
H26A C26 H26B 109.5 . . ?
H26A C26 H26C 109.5 . . ?
H26B C26 H26C 109.5 . . ?
O1 C7 H7A 109.5 . . ?
O1 C7 H7B 109.5 . . ?
O1 C7 H7C 109.5 . . ?
H7A C7 H7B 109.5 . . ?
H7A C7 H7C 109.5 . . ?
H7B C7 H7C 109.5 . . ?
C02F C28 H28A 109.5 . . ?
C02F C28 H28B 109.5 . . ?
C02F C28 H28C 109.5 . . ?
H28A C28 H28B 109.5 . . ?
H28A C28 H28C 109.5 . . ?
H28B C28 H28C 109.5 . . ?
C11 C8 C6 112.3(8) . . ?
C11 C8 C10 107.0(8) . . ?
C9 C8 C11 108.8(9) . . ?
C9 C8 C6 111.3(8) . . ?
C9 C8 C10 109.3(8) . . ?
C10 C8 C6 108.0(8) . . ?
C31 C30 C22 111.3(9) . . ?
C31 C30 C32 109.5(9) . . ?
C31 C30 C33 110.5(9) . . ?
C22 C30 C32 110.1(8) . . ?
C22 C30 C33 106.6(8) . . ?
C33 C30 C32 108.7(9) . . ?
C8 C9 H9A 109.5 . . ?
C8 C9 H9B 109.5 . . ?
C8 C9 H9C 109.5 . . ?
H9A C9 H9B 109.5 . . ?
H9A C9 H9C 109.5 . . ?
H9B C9 H9C 109.5 . . ?
C30 C32 H32A 109.5 . . ?
C30 C32 H32B 109.5 . . ?
C30 C32 H32C 109.5 . . ?
H32A C32 H32B 109.5 . . ?
H32A C32 H32C 109.5 . . ?
H32B C32 H32C 109.5 . . ?
C8 C10 H10A 109.5 . . ?
C8 C10 H10B 109.5 . . ?
C8 C10 H10C 109.5 . . ?
H10A C10 H10B 109.5 . . ?
H10A C10 H10C 109.5 . . ?
H10B C10 H10C 109.5 . . ?
C30 C33 H33A 109.5 . . ?
C30 C33 H33B 109.5 . . ?
C30 C33 H33C 109.5 . . ?
H33A C33 H33B 109.5 . . ?
H33A C33 H33C 109.5 . . ?
H33B C33 H33C 109.5 . . ?

loop_
_geom_bond_atom_site_label_1
_geom_bond_atom_site_label_2
_geom_bond_distance
_geom_bond_site_symmetry_2
_geom_bond_publ_flag
Rh1 Cl2 2.426(2) . ?
Rh1 Cl3 2.442(2) . ?
Rh1 Cl1 2.376(3) . ?
Rh1 C1 2.184(10) . ?
Rh1 C2 2.133(10) . ?
Rh1 C3 2.134(9) . ?
Rh1 C4 2.099(9) . ?
Rh1 C5 2.150(9) . ?
Rh1A Cl1A 2.408(3) . ?
Rh1A Cl2A 2.458(2) . ?
Rh1A Cl3A 2.431(2) . ?
Rh1A C1A 2.138(10) . ?
Rh1A C2A 2.096(9) . ?
Rh1A C3A 2.139(9) . ?
Rh1A C4A 2.124(10) . ?
Rh1A C5A 2.173(9) . ?
Rh2A Cl2A 2.432(2) . ?
Rh2A Cl3A 2.447(2) . ?
Rh2A Cl4A 2.357(3) . ?
Rh2A C20A 2.155(10) . ?
Rh2A C21A 2.113(10) . ?
Rh2A C22A 2.132(9) . ?
Rh2A C23A 2.099(9) . ?
Rh2A C24A 2.120(9) . ?
O1A C6A 1.409(11) . ?
O1A C7A 1.419(11) . ?
O2A C02G 1.430(11) . ?
O2A C25A 1.433(11) . ?
C1A C2A 1.436(13) . ?
C1A C5A 1.455(13) . ?
C1A C6A 1.538(13) . ?
C2A H2A 0.9500 . ?
C2A C3A 1.405(13) . ?
C02G H02G 1.0000 . ?
C02G C20A 1.526(14) . ?
C02G C26A 1.552(13) . ?
C3A C4A 1.426(13) . ?
C3A C12A 1.529(13) . ?
C4A H4A 0.9500 . ?
C4A C5A 1.435(13) . ?
C5A C16A 1.511(13) . ?
C6A H6A 1.0000 . ?
C6A C8A 1.565(13) . ?
C7A H7AA 0.9800 . ?
C7A H7AB 0.9800 . ?
C7A H7AC 0.9800 . ?
C8A C9A 1.507(13) . ?
C8A C10A 1.525(14) . ?
C8A C11A 1.544(14) . ?
C9A H9AA 0.9800 . ?
C9A H9AB 0.9800 . ?
C9A H9AC 0.9800 . ?
C10A H10D 0.9800 . ?
C10A H10E 0.9800 . ?
C10A H10F 0.9800 . ?
C11A H11D 0.9800 . ?
C11A H11E 0.9800 . ?
C11A H11F 0.9800 . ?
C12A C13A 1.522(14) . ?
C12A C14A 1.521(14) . ?
C12A C15A 1.534(13) . ?
C13A H13D 0.9800 . ?
C13A H13E 0.9800 . ?
C13A H13F 0.9800 . ?
C14A H14D 0.9800 . ?
C14A H14E 0.9800 . ?
C14A H14F 0.9800 . ?
C15A H15D 0.9800 . ?
C15A H15E 0.9800 . ?
C15A H15F 0.9800 . ?
C16A C17A 1.521(13) . ?
C16A C18A 1.563(13) . ?
C16A C19A 1.552(12) . ?
C17A H17D 0.9800 . ?
C17A H17E 0.9800 . ?
C17A H17F 0.9800 . ?
C18A H18D 0.9800 . ?
C18A H18E 0.9800 . ?
C18A H18F 0.9800 . ?
C19A H19D 0.9800 . ?
C19A H19E 0.9800 . ?
C19A H19F 0.9800 . ?
C20A C21A 1.420(13) . ?
C20A C24A 1.462(13) . ?
C21A H21A 0.9500 . ?
C21A C22A 1.442(13) . ?
C22A C23A 1.404(13) . ?
C22A C30A 1.518(13) . ?
C23A H23A 0.9500 . ?
C23A C24A 1.431(13) . ?
C24A C34A 1.528(13) . ?
C25A H25A 0.9800 . ?
C25A H25B 0.9800 . ?
C25A H25C 0.9800 . ?
C26A C27A 1.507(14) . ?
C26A C28A 1.542(14) . ?
C26A C29A 1.529(14) . ?
C27A H27D 0.9800 . ?
C27A H27E 0.9800 . ?
C27A H27F 0.9800 . ?
C28A H28D 0.9800 . ?
C28A H28E 0.9800 . ?
C28A H28F 0.9800 . ?
C29A H29D 0.9800 . ?
C29A H29E 0.9800 . ?
C29A H29F 0.9800 . ?
C30A C31A 1.536(13) . ?
C30A C32A 1.536(13) . ?
C30A C33A 1.518(13) . ?
C31A H31D 0.9800 . ?
C31A H31E 0.9800 . ?
C31A H31F 0.9800 . ?
C32A H32D 0.9800 . ?
C32A H32E 0.9800 . ?
C32A H32F 0.9800 . ?
C33A H33D 0.9800 . ?
C33A H33E 0.9800 . ?
C33A H33F 0.9800 . ?
C34A C35A 1.541(13) . ?
C34A C36A 1.533(14) . ?
C34A C37A 1.544(13) . ?
C35A H35A 0.9800 . ?
C35A H35B 0.9800 . ?
C35A H35C 0.9800 . ?
C36A H36A 0.9800 . ?
C36A H36B 0.9800 . ?
C36A H36C 0.9800 . ?
C37A H37A 0.9800 . ?
C37A H37B 0.9800 . ?
C37A H37C 0.9800 . ?
Rh2 Cl2 2.461(2) . ?
Rh2 Cl4 2.402(3) . ?
Rh2 Cl3 2.426(2) . ?
Rh2 C23 2.129(10) . ?
Rh2 C21 2.095(9) . ?
Rh2 C20 2.144(9) . ?
Rh2 C22 2.139(9) . ?
Rh2 C24 2.185(9) . ?
O1 C6 1.423(11) . ?
O1 C7 1.423(11) . ?
O2 C25 1.405(11) . ?
O2 C26 1.429(11) . ?
C23 H23 0.9500 . ?
C23 C22 1.412(13) . ?
C23 C24 1.412(13) . ?
C21 H21 0.9500 . ?
C21 C20 1.443(13) . ?
C21 C22 1.418(13) . ?
C17 H17A 0.9800 . ?
C17 H17B 0.9800 . ?
C17 H17C 0.9800 . ?
C17 C16 1.544(13) . ?
C27 H27A 0.9800 . ?
C27 H27B 0.9800 . ?
C27 H27C 0.9800 . ?
C27 C02F 1.529(14) . ?
C15 H15A 0.9800 . ?
C15 H15B 0.9800 . ?
C15 H15C 0.9800 . ?
C15 C12 1.544(13) . ?
C31 H31A 0.9800 . ?
C31 H31B 0.9800 . ?
C31 H31C 0.9800 . ?
C31 C30 1.519(14) . ?
C19 H19A 0.9800 . ?
C19 H19B 0.9800 . ?
C19 H19C 0.9800 . ?
C19 C16 1.547(13) . ?
C12 C14 1.512(13) . ?
C12 C13 1.533(13) . ?
C12 C3 1.519(13) . ?
C14 H14A 0.9800 . ?
C14 H14B 0.9800 . ?
C14 H14C 0.9800 . ?
C25 H25 1.0000 . ?
C25 C02F 1.555(13) . ?
C25 C20 1.531(13) . ?
C00X H00A 0.9800 . ?
C00X H00B 0.9800 . ?
C00X H00C 0.9800 . ?
C00X C014 1.555(13) . ?
C29 H29A 0.9800 . ?
C29 H29B 0.9800 . ?
C29 H29C 0.9800 . ?
C29 C02F 1.509(14) . ?
C00Y H00D 0.9800 . ?
C00Y H00E 0.9800 . ?
C00Y H00F 0.9800 . ?
C00Y C014 1.554(13) . ?
C11 H11A 0.9800 . ?
C11 H11B 0.9800 . ?
C11 H11C 0.9800 . ?
C11 C8 1.536(13) . ?
C1 C2 1.435(13) . ?
C1 C5 1.472(13) . ?
C1 C6 1.507(13) . ?
C13 H13A 0.9800 . ?
C13 H13B 0.9800 . ?
C13 H13C 0.9800 . ?
C01K H01A 0.9800 . ?
C01K H01B 0.9800 . ?
C01K H01C 0.9800 . ?
C01K C014 1.536(13) . ?
C014 C24 1.512(14) . ?
C2 H2 0.9500 . ?
C2 C3 1.433(13) . ?
C16 C18 1.541(13) . ?
C16 C5 1.525(13) . ?
C02F C28 1.553(14) . ?
C18 H18A 0.9800 . ?
C18 H18B 0.9800 . ?
C18 H18C 0.9800 . ?
C3 C4 1.419(13) . ?
C20 C24 1.463(13) . ?
C4 H4 0.9500 . ?
C4 C5 1.438(13) . ?
C22 C30 1.523(13) . ?
C6 H6 1.0000 . ?
C6 C8 1.574(13) . ?
C26 H26A 0.9800 . ?
C26 H26B 0.9800 . ?
C26 H26C 0.9800 . ?
C7 H7A 0.9800 . ?
C7 H7B 0.9800 . ?
C7 H7C 0.9800 . ?
C28 H28A 0.9800 . ?
C28 H28B 0.9800 . ?
C28 H28C 0.9800 . ?
C8 C9 1.527(13) . ?
C8 C10 1.542(13) . ?
C30 C32 1.542(14) . ?
C30 C33 1.529(14) . ?
C9 H9A 0.9800 . ?
C9 H9B 0.9800 . ?
C9 H9C 0.9800 . ?
C32 H32A 0.9800 . ?
C32 H32B 0.9800 . ?
C32 H32C 0.9800 . ?
C10 H10A 0.9800 . ?
C10 H10B 0.9800 . ?
C10 H10C 0.9800 . ?
C33 H33A 0.9800 . ?
C33 H33B 0.9800 . ?
C33 H33C 0.9800 . ?

loop_
_geom_torsion_atom_site_label_1
_geom_torsion_atom_site_label_2
_geom_torsion_atom_site_label_3
_geom_torsion_atom_site_label_4
_geom_torsion
_geom_torsion_site_symmetry_1
_geom_torsion_site_symmetry_2
_geom_torsion_site_symmetry_3
_geom_torsion_site_symmetry_4
_geom_torsion_publ_flag
Rh1 C1 C2 C3 -61.3(7) . . . . ?
Rh1 C1 C5 C16 -120.4(11) . . . . ?
Rh1 C1 C5 C4 60.4(6) . . . . ?
Rh1 C1 C6 O1 85.9(10) . . . . ?
Rh1 C1 C6 C8 -151.7(7) . . . . ?
Rh1 C2 C3 C12 124.9(10) . . . . ?
Rh1 C2 C3 C4 -59.9(6) . . . . ?
Rh1 C3 C4 C5 -61.7(7) . . . . ?
Rh1 C4 C5 C1 -62.5(6) . . . . ?
Rh1 C4 C5 C16 118.2(9) . . . . ?
Rh1A C1A C2A C3A -62.3(7) . . . . ?
Rh1A C1A C5A C4A 58.7(6) . . . . ?
Rh1A C1A C5A C16A -125.9(11) . . . . ?
Rh1A C1A C6A O1A 65.6(12) . . . . ?
Rh1A C1A C6A C8A -166.6(7) . . . . ?
Rh1A C2A C3A C4A -60.1(6) . . . . ?
Rh1A C2A C3A C12A 123.1(9) . . . . ?
Rh1A C3A C4A C5A -62.2(7) . . . . ?
Rh1A C3A C12A C13A 41.6(12) . . . . ?
Rh1A C3A C12A C14A -81.0(10) . . . . ?
Rh1A C3A C12A C15A 160.4(7) . . . . ?
Rh1A C4A C5A C1A -58.9(6) . . . . ?
Rh1A C4A C5A C16A 124.8(8) . . . . ?
Rh1A C5A C16A C17A 48.8(12) . . . . ?
Rh1A C5A C16A C18A 165.7(7) . . . . ?
Rh1A C5A C16A C19A -74.9(11) . . . . ?
Rh2A C20A C21A C22A 61.4(7) . . . . ?
Rh2A C20A C24A C23A -61.2(6) . . . . ?
Rh2A C20A C24A C34A 122.0(11) . . . . ?
Rh2A C21A C22A C23A 59.9(6) . . . . ?
Rh2A C21A C22A C30A -125.6(10) . . . . ?
Rh2A C22A C23A C24A 60.4(7) . . . . ?
Rh2A C22A C30A C31A 40.9(12) . . . . ?
Rh2A C22A C30A C32A 159.0(7) . . . . ?
Rh2A C22A C30A C33A -82.5(11) . . . . ?
Rh2A C23A C24A C20A 62.5(6) . . . . ?
Rh2A C23A C24A C34A -120.3(9) . . . . ?
Rh2A C24A C34A C35A 157.0(7) . . . . ?
Rh2A C24A C34A C36A -83.9(10) . . . . ?
Rh2A C24A C34A C37A 35.8(12) . . . . ?
O1A C6A C8A C9A 172.7(9) . . . . ?
O1A C6A C8A C10A 48.6(11) . . . . ?
O1A C6A C8A C11A -69.6(10) . . . . ?
O2A C02G C20A Rh2A -87.4(10) . . . . ?
O2A C02G C20A C21A -172.5(8) . . . . ?
O2A C02G C20A C24A 10.1(15) . . . . ?
O2A C02G C26A C27A 176.3(8) . . . . ?
O2A C02G C26A C28A -60.8(11) . . . . ?
O2A C02G C26A C29A 57.0(11) . . . . ?
C1A C2A C3A Rh1A 62.0(7) . . . . ?
C1A C2A C3A C4A 1.9(11) . . . . ?
C1A C2A C3A C12A -174.9(9) . . . . ?
C1A C5A C16A C17A 148.4(10) . . . . ?
C1A C5A C16A C18A -94.7(12) . . . . ?
C1A C5A C16A C19A 24.7(15) . . . . ?
C1A C6A C8A C9A 40.8(12) . . . . ?
C1A C6A C8A C10A -83.2(11) . . . . ?
C1A C6A C8A C11A 158.5(9) . . . . ?
C2A C1A C5A Rh1A -60.0(6) . . . . ?
C2A C1A C5A C4A -1.3(10) . . . . ?
C2A C1A C5A C16A 174.1(10) . . . . ?
C2A C1A C6A O1A 147.5(9) . . . . ?
C2A C1A C6A C8A -84.8(11) . . . . ?
C2A C3A C4A Rh1A 59.5(6) . . . . ?
C2A C3A C4A C5A -2.7(11) . . . . ?
C2A C3A C12A C13A -48.8(13) . . . . ?
C2A C3A C12A C14A -171.5(9) . . . . ?
C2A C3A C12A C15A 70.0(12) . . . . ?
C02G C20A C21A Rh2A 123.8(8) . . . . ?
C02G C20A C21A C22A -174.8(8) . . . . ?
C02G C20A C24A Rh2A -124.1(11) . . . . ?
C02G C20A C24A C23A 174.7(10) . . . . ?
C02G C20A C24A C34A -2.0(18) . . . . ?
C3A C4A C5A Rh1A 61.4(7) . . . . ?
C3A C4A C5A C1A 2.5(10) . . . . ?
C3A C4A C5A C16A -173.8(8) . . . . ?
C4A C3A C12A C13A 135.1(10) . . . . ?
C4A C3A C12A C14A 12.4(14) . . . . ?
C4A C3A C12A C15A -106.1(11) . . . . ?
C4A C5A C16A C17A -36.6(12) . . . . ?
C4A C5A C16A C18A 80.3(10) . . . . ?
C4A C5A C16A C19A -160.3(8) . . . . ?
C5A C1A C2A Rh1A 61.9(6) . . . . ?
C5A C1A C2A C3A -0.4(11) . . . . ?
C5A C1A C6A O1A -39.6(16) . . . . ?
C5A C1A C6A C8A 88.1(14) . . . . ?
C6A C1A C2A Rh1A -123.0(8) . . . . ?
C6A C1A C2A C3A 174.7(8) . . . . ?
C6A C1A C5A Rh1A 126.7(12) . . . . ?
C6A C1A C5A C4A -174.6(11) . . . . ?
C6A C1A C5A C16A 0.8(19) . . . . ?
C7A O1A C6A C1A -83.5(11) . . . . ?
C7A O1A C6A C8A 145.7(8) . . . . ?
C12A C3A C4A Rh1A -123.8(10) . . . . ?
C12A C3A C4A C5A 174.0(9) . . . . ?
C20A C02G C26A C27A -59.8(11) . . . . ?
C20A C02G C26A C28A 63.0(11) . . . . ?
C20A C02G C26A C29A -179.2(8) . . . . ?
C20A C21A C22A Rh2A -62.3(7) . . . . ?
C20A C21A C22A C23A -2.4(11) . . . . ?
C20A C21A C22A C30A 172.2(9) . . . . ?
C20A C24A C34A C35A 59.3(13) . . . . ?
C20A C24A C34A C36A 178.4(10) . . . . ?
C20A C24A C34A C37A -61.9(14) . . . . ?
C21A C20A C24A Rh2A 58.3(7) . . . . ?
C21A C20A C24A C23A -3.0(10) . . . . ?
C21A C20A C24A C34A -179.7(10) . . . . ?
C21A C22A C23A Rh2A -60.0(6) . . . . ?
C21A C22A C23A C24A 0.4(11) . . . . ?
C21A C22A C30A C31A 134.8(10) . . . . ?
C21A C22A C30A C32A -107.1(11) . . . . ?
C21A C22A C30A C33A 11.4(14) . . . . ?
C22A C23A C24A Rh2A -60.9(7) . . . . ?
C22A C23A C24A C20A 1.6(11) . . . . ?
C22A C23A C24A C34A 178.8(8) . . . . ?
C23A C22A C30A C31A -51.7(13) . . . . ?
C23A C22A C30A C32A 66.4(12) . . . . ?
C23A C22A C30A C33A -175.1(9) . . . . ?
C23A C24A C34A C35A -117.0(10) . . . . ?
C23A C24A C34A C36A 2.1(12) . . . . ?
C23A C24A C34A C37A 121.7(10) . . . . ?
C24A C20A C21A Rh2A -58.1(7) . . . . ?
C24A C20A C21A C22A 3.3(11) . . . . ?
C25A O2A C02G C20A 126.5(9) . . . . ?
C25A O2A C02G C26A -108.0(9) . . . . ?
C26A C02G C20A Rh2A 149.9(7) . . . . ?
C26A C02G C20A C21A 64.8(11) . . . . ?
C26A C02G C20A C24A -112.7(12) . . . . ?
C30A C22A C23A Rh2A 125.4(10) . . . . ?
C30A C22A C23A C24A -174.2(9) . . . . ?
Rh2 C23 C22 C21 -59.9(6) . . . . ?
Rh2 C23 C22 C30 126.1(10) . . . . ?
Rh2 C23 C24 C014 -123.8(9) . . . . ?
Rh2 C23 C24 C20 58.9(6) . . . . ?
Rh2 C21 C20 C25 122.8(7) . . . . ?
Rh2 C21 C20 C24 -62.1(6) . . . . ?
Rh2 C21 C22 C23 60.9(7) . . . . ?
Rh2 C21 C22 C30 -124.7(9) . . . . ?
Rh2 C20 C24 C23 -58.9(6) . . . . ?
Rh2 C20 C24 C014 124.3(11) . . . . ?
Rh2 C22 C30 C31 80.2(11) . . . . ?
Rh2 C22 C30 C32 -41.5(13) . . . . ?
Rh2 C22 C30 C33 -159.2(8) . . . . ?
O1 C6 C8 C11 -167.2(8) . . . . ?
O1 C6 C8 C9 70.5(10) . . . . ?
O1 C6 C8 C10 -49.4(10) . . . . ?
O2 C25 C02F C27 179.0(8) . . . . ?
O2 C25 C02F C29 -58.1(11) . . . . ?
O2 C25 C02F C28 63.0(10) . . . . ?
O2 C25 C20 Rh2 -72.5(11) . . . . ?
O2 C25 C20 C21 -153.2(8) . . . . ?
O2 C25 C20 C24 34.0(16) . . . . ?
C23 C22 C30 C31 -16.6(14) . . . . ?
C23 C22 C30 C32 -138.3(10) . . . . ?
C23 C22 C30 C33 104.0(12) . . . . ?
C21 C20 C24 Rh2 59.8(6) . . . . ?
C21 C20 C24 C23 0.9(10) . . . . ?
C21 C20 C24 C014 -175.9(10) . . . . ?
C21 C22 C30 C31 170.4(9) . . . . ?
C21 C22 C30 C32 48.7(13) . . . . ?
C21 C22 C30 C33 -69.0(12) . . . . ?
C17 C16 C5 Rh1 85.5(10) . . . . ?
C17 C16 C5 C1 -178.4(10) . . . . ?
C17 C16 C5 C4 0.6(13) . . . . ?
C15 C12 C3 Rh1 -158.9(7) . . . . ?
C15 C12 C3 C2 107.5(11) . . . . ?
C15 C12 C3 C4 -66.8(12) . . . . ?
C19 C16 C5 Rh1 -33.8(12) . . . . ?
C19 C16 C5 C1 62.2(14) . . . . ?
C19 C16 C5 C4 -118.7(10) . . . . ?
C12 C3 C4 Rh1 -124.1(10) . . . . ?
C12 C3 C4 C5 174.2(9) . . . . ?
C14 C12 C3 Rh1 -39.7(12) . . . . ?
C14 C12 C3 C2 -133.3(10) . . . . ?
C14 C12 C3 C4 52.4(13) . . . . ?
C25 C20 C24 Rh2 -127.0(12) . . . . ?
C25 C20 C24 C23 174.1(11) . . . . ?
C25 C20 C24 C014 -2.7(19) . . . . ?
C00X C014 C24 Rh2 -167.3(7) . . . . ?
C00X C014 C24 C23 -81.0(11) . . . . ?
C00X C014 C24 C20 95.3(12) . . . . ?
C00Y C014 C24 Rh2 -51.2(12) . . . . ?
C00Y C014 C24 C23 35.1(13) . . . . ?
C00Y C014 C24 C20 -148.6(10) . . . . ?
C1 C2 C3 Rh1 62.6(7) . . . . ?
C1 C2 C3 C12 -172.5(9) . . . . ?
C1 C2 C3 C4 2.8(11) . . . . ?
C1 C6 C8 C11 68.7(10) . . . . ?
C1 C6 C8 C9 -53.5(10) . . . . ?
C1 C6 C8 C10 -173.5(8) . . . . ?
C13 C12 C3 Rh1 83.0(10) . . . . ?
C13 C12 C3 C2 -10.6(14) . . . . ?
C13 C12 C3 C4 175.1(9) . . . . ?
C01K C014 C24 Rh2 71.4(12) . . . . ?
C01K C014 C24 C23 157.7(9) . . . . ?
C01K C014 C24 C20 -26.0(15) . . . . ?
C2 C1 C5 Rh1 -57.7(6) . . . . ?
C2 C1 C5 C16 -178.0(10) . . . . ?
C2 C1 C5 C4 2.8(10) . . . . ?
C2 C1 C6 O1 171.8(8) . . . . ?
C2 C1 C6 C8 -65.7(11) . . . . ?
C2 C3 C4 Rh1 60.7(7) . . . . ?
C2 C3 C4 C5 -1.0(11) . . . . ?
C02F C25 C20 Rh2 162.2(7) . . . . ?
C02F C25 C20 C21 81.5(10) . . . . ?
C02F C25 C20 C24 -91.3(13) . . . . ?
C18 C16 C5 Rh1 -157.2(7) . . . . ?
C18 C16 C5 C1 -61.1(14) . . . . ?
C18 C16 C5 C4 117.9(10) . . . . ?
C3 C4 C5 Rh1 61.4(7) . . . . ?
C3 C4 C5 C1 -1.1(11) . . . . ?
C3 C4 C5 C16 179.6(9) . . . . ?
C20 C21 C22 Rh2 -62.4(6) . . . . ?
C20 C21 C22 C23 -1.5(11) . . . . ?
C20 C21 C22 C30 172.8(9) . . . . ?
C20 C25 C02F C27 -50.8(12) . . . . ?
C20 C25 C02F C29 72.1(11) . . . . ?
C20 C25 C02F C28 -166.8(9) . . . . ?
C22 C23 C24 Rh2 -60.8(7) . . . . ?
C22 C23 C24 C014 175.4(8) . . . . ?
C22 C23 C24 C20 -1.9(11) . . . . ?
C22 C21 C20 Rh2 62.5(7) . . . . ?
C22 C21 C20 C25 -174.7(8) . . . . ?
C22 C21 C20 C24 0.4(10) . . . . ?
C5 C1 C2 Rh1 57.8(6) . . . . ?
C5 C1 C2 C3 -3.5(11) . . . . ?
C5 C1 C6 O1 -12.6(14) . . . . ?
C5 C1 C6 C8 109.9(11) . . . . ?
C24 C23 C22 Rh2 62.0(7) . . . . ?
C24 C23 C22 C21 2.1(11) . . . . ?
C24 C23 C22 C30 -171.9(10) . . . . ?
C6 C1 C2 Rh1 -125.6(8) . . . . ?
C6 C1 C2 C3 173.1(8) . . . . ?
C6 C1 C5 Rh1 126.4(11) . . . . ?
C6 C1 C5 C16 6.0(18) . . . . ?
C6 C1 C5 C4 -173.2(9) . . . . ?
C26 O2 C25 C02F -148.2(8) . . . . ?
C26 O2 C25 C20 82.6(10) . . . . ?
C7 O1 C6 C1 -126.1(9) . . . . ?
C7 O1 C6 C8 110.3(9) . . . . ?

loop_
_twin_individual_id
_twin_individual_mass_fraction_refined
1 0.54(4)
2 0.46(4)
